data_4341981
loop_
_publ_author_name
'Zhang, Shaowei'
'Ma, Jiangong'
'Zhang, Xiaoping'
'Duan, Eryue'
'Cheng, Peng'

_publ_section_title
;
 Assembly of Metal-Organic Frameworks Based on
 3,3',5,5'-Azobenzene-tetracarboxylic Acid: Photoluminescences, Magnetic
 Properties, and Gas Separations.
;
_journal_issue 2
_journal_name_full 'Inorganic chemistry'
_journal_page_first 586
_journal_page_last 595
_journal_paper_doi 10.1021/ic502488c
_journal_volume 54
_journal_year 2015
_chemical_formula_sum 'C28 H33 Cd2 N5 O11'
_chemical_formula_weight 840.39
_chemical_name_systematic
; 
 ? 
;
_space_group_IT_number 14
_symmetry_cell_setting monoclinic
_symmetry_space_group_name_Hall '-P 2ybc'
_symmetry_space_group_name_H-M 'P 1 21/c 1'
_atom_sites_solution_hydrogens geom
_atom_sites_solution_primary direct
_atom_sites_solution_secondary difmap
_audit_creation_method SHELXL-97
_cell_angle_alpha 90.00
_cell_angle_beta 100.154(3)
_cell_angle_gamma 90.00
_cell_formula_units_Z 4
_cell_length_a 14.4225(4)
_cell_length_b 14.2601(4)
_cell_length_c 22.5106(7)
_cell_measurement_reflns_used 24169
_cell_measurement_temperature 127.15(10)
_cell_measurement_theta_max 28.8340
_cell_measurement_theta_min 3.4110
_cell_volume 4557.2(2)
_computing_structure_refinement 'SHELXL-97 (Sheldrick, 1997)'
_computing_structure_solution 'SHELXS-97 (Sheldrick, 1990)'
_diffrn_ambient_temperature 127.15(10)
_diffrn_detector_area_resol_mean 16.2116
_diffrn_measured_fraction_theta_full 0.993
_diffrn_measured_fraction_theta_max 0.993
_diffrn_measurement_device_type 'SuperNova, Single source at offset, Eos'
_diffrn_measurement_method '\w scans'
_diffrn_radiation_monochromator mirror
_diffrn_radiation_source 'SuperNova (Mo) X-ray Source'
_diffrn_radiation_type MoK\a
_diffrn_radiation_wavelength 0.71073
_diffrn_reflns_av_R_equivalents 0.0440
_diffrn_reflns_av_sigmaI/netI 0.0319
_diffrn_reflns_limit_h_max 17
_diffrn_reflns_limit_h_min -17
_diffrn_reflns_limit_k_max 16
_diffrn_reflns_limit_k_min -16
_diffrn_reflns_limit_l_max 26
_diffrn_reflns_limit_l_min -26
_diffrn_reflns_number 35167
_diffrn_reflns_theta_full 25.01
_diffrn_reflns_theta_max 25.01
_diffrn_reflns_theta_min 2.90
_exptl_absorpt_coefficient_mu 0.979
_exptl_absorpt_correction_T_max 0.9084
_exptl_absorpt_correction_T_min 0.8282
_exptl_absorpt_correction_type multi-scan
_exptl_absorpt_process_details SADABS
_exptl_crystal_colour Yellow
_exptl_crystal_density_diffrn 1.225
_exptl_crystal_density_method 'not measured'
_exptl_crystal_description Block
_exptl_crystal_F_000 1680
_exptl_crystal_size_max 0.20
_exptl_crystal_size_mid 0.12
_exptl_crystal_size_min 0.10
_refine_diff_density_max 1.971
_refine_diff_density_min -1.895
_refine_diff_density_rms 0.154
_refine_ls_extinction_method none
_refine_ls_goodness_of_fit_ref 1.123
_refine_ls_hydrogen_treatment mixed
_refine_ls_matrix_type full
_refine_ls_number_parameters 536
_refine_ls_number_reflns 7969
_refine_ls_number_restraints 108
_refine_ls_restrained_S_all 1.124
_refine_ls_R_factor_all 0.0765
_refine_ls_R_factor_gt 0.0721
_refine_ls_shift/su_max 0.001
_refine_ls_shift/su_mean 0.000
_refine_ls_structure_factor_coef Fsqd
_refine_ls_weighting_details 'calc w=1/[\s^2^(Fo^2^)+(0.0616P)^2^+49.5013P] where P=(Fo^2^+2Fc^2^)/3'
_refine_ls_weighting_scheme calc
_refine_ls_wR_factor_gt 0.1701
_refine_ls_wR_factor_ref 0.1728
_reflns_number_gt 7436
_reflns_number_total 7969
_reflns_threshold_expression >2sigma(I)
_cod_data_source_file ic502488c_si_002.cif
_cod_data_source_block 5
_cod_depositor_comments
;
The following automatic conversions were performed:

'_symmetry_cell_setting' value 'Monoclinic' changed to 'monoclinic'
according to
/home/saulius/struct/COD-crude-data--automatic-downloads/rss-feeds/ACS/lib/dictionaries/cif_core.dic
dictionary named 'cif_core.dic' version 2.4.2 from
2011-04-26.

'_exptl_absorpt_correction_type' value 'Multi-scan'
changed to 'multi-scan' according to
/home/saulius/struct/COD-crude-data--automatic-downloads/rss-feeds/ACS/lib/dictionaries/cif_core.dic
dictionary named 'cif_core.dic' version 2.4.2 from 2011-04-26.

Automatic conversion script
Id: cif_fix_values 2935 2014-11-11 08:27:57Z andrius 

 Adding full bibliography for 4341977--4341981.cif.
;
_cod_original_sg_symbol_H-M P21/c
_cod_database_code 4341981

loop_
_symmetry_equiv_pos_as_xyz
'x, y, z'
'-x, y+1/2, -z+1/2'
'-x, -y, -z'
'x, -y-1/2, z-1/2'

loop_
_atom_site_label
_atom_site_type_symbol
_atom_site_fract_x
_atom_site_fract_y
_atom_site_fract_z
_atom_site_U_iso_or_equiv
_atom_site_adp_type
_atom_site_occupancy
_atom_site_symmetry_multiplicity
_atom_site_calc_flag
_atom_site_refinement_flags
Cd1 Cd 0.25605(3) 0.75113(3) 0.24017(2) 0.01740(15) Uani 1 1 d .
Cd2 Cd 0.18455(4) 0.62409(4) 0.36043(2) 0.02994(17) Uani 1 1 d .
O6 O 0.0976(4) 0.6033(4) 0.2680(2) 0.0419(14) Uani 1 1 d .
O4 O 0.3155(3) 0.6525(3) 0.3169(2) 0.0244(10) Uani 1 1 d .
O9 O 0.2592(5) 0.6538(5) 0.4532(3) 0.0492(15) Uani 1 1 d U
O7 O 0.6169(3) 0.3606(4) 0.2487(2) 0.0272(11) Uani 1 1 d .
O1 O 0.1524(4) 0.8579(4) 0.2621(3) 0.0423(14) Uani 1 1 d .
O8 O 0.6939(4) 0.3214(3) 0.3391(2) 0.0273(11) Uani 1 1 d .
O3 O 0.3755(4) 0.6182(4) 0.2363(2) 0.0322(12) Uani 1 1 d .
O2 O 0.1785(4) 0.7832(4) 0.3495(3) 0.0495(17) Uani 1 1 d .
N2 N 0.5235(5) 0.4710(5) 0.4880(3) 0.0321(15) Uani 1 1 d .
N1 N -0.0279(5) 0.4735(5) 0.0097(3) 0.0392(16) Uani 1 1 d .
C13 C 0.6297(5) 0.3660(5) 0.3055(3) 0.0238(14) Uani 1 1 d .
C4 C 0.0322(5) 0.5426(5) 0.1727(3) 0.0269(15) Uani 1 1 d .
C10 C 0.4394(5) 0.5398(5) 0.3275(3) 0.0262(15) Uani 1 1 d .
C15 C 0.5120(5) 0.4795(5) 0.4236(3) 0.0277(16) Uani 1 1 d .
C11 C 0.4991(5) 0.4841(5) 0.2997(3) 0.0244(14) Uani 1 1 d .
H11 H 0.4942 0.4854 0.2580 0.029 Uiso 1 1 calc R
C14 C 0.5723(5) 0.4251(5) 0.3967(3) 0.0271(15) Uani 1 1 d .
H14 H 0.6171 0.3873 0.4202 0.033 Uiso 1 1 calc R
C16 C 0.4449(5) 0.5367(5) 0.3895(3) 0.0258(15) Uani 1 1 d .
H16 H 0.4042 0.5724 0.4081 0.031 Uiso 1 1 calc R
C8 C -0.0243(6) 0.4795(6) 0.0735(3) 0.0346(18) Uani 1 1 d .
C7 C -0.0807(6) 0.4170(6) 0.0975(3) 0.0338(17) Uani 1 1 d .
H7 H -0.1182 0.3748 0.0725 0.041 Uiso 1 1 calc R
C12 C 0.5655(5) 0.4273(5) 0.3339(3) 0.0246(15) Uani 1 1 d .
C5 C -0.0252(5) 0.4800(5) 0.1966(3) 0.0288(16) Uani 1 1 d .
H5 H -0.0260 0.4802 0.2378 0.035 Uiso 1 1 calc R
C9 C 0.0322(6) 0.5428(6) 0.1111(3) 0.0320(17) Uani 1 1 d .
H9 H 0.0700 0.5851 0.0948 0.038 Uiso 1 1 calc R
C3 C 0.0976(5) 0.6087(5) 0.2127(3) 0.0287(16) Uani 1 1 d .
C6 C -0.0814(5) 0.4172(5) 0.1593(4) 0.0311(16) Uani 1 1 d .
C2 C 0.3727(5) 0.6053(5) 0.2898(3) 0.0241(14) Uani 1 1 d .
C1 C 0.1418(5) 0.8468(6) 0.3158(4) 0.037(2) Uani 1 1 d .
N3 N 0.2549(8) 0.7694(7) 0.5186(4) 0.069(2) Uani 1 1 d U
C18 C 0.3847(10) 0.7661(9) 0.4604(6) 0.076(3) Uani 1 1 d U
H18A H 0.4337 0.7201 0.4702 0.114 Uiso 1 1 calc R
H18B H 0.4031 0.8228 0.4823 0.114 Uiso 1 1 calc R
H18C H 0.3746 0.7787 0.4179 0.114 Uiso 1 1 calc R
C17 C 0.2906(8) 0.7275(7) 0.4783(4) 0.056(2) Uani 1 1 d U
O10 O 0.2185(9) 0.4688(9) 0.3636(6) 0.047(3) Uani 0.50 1 d PU
O11 O 0.0544(8) 0.5960(9) 0.3968(5) 0.043(3) Uani 0.50 1 d PU
C20 C 0.1705(10) 0.7334(10) 0.5328(5) 0.079(3) Uani 1 1 d U
H20A H 0.1528 0.6779 0.5094 0.119 Uiso 1 1 calc R
H20B H 0.1216 0.7796 0.5237 0.119 Uiso 1 1 calc R
H20C H 0.1797 0.7182 0.5750 0.119 Uiso 1 1 calc R
O5 O 0.1462(4) 0.6623(4) 0.1876(2) 0.0331(12) Uani 1 1 d .
C19 C 0.2983(14) 0.8513(9) 0.5537(6) 0.100(6) Uani 1 1 d .
H19A H 0.3589 0.8339 0.5759 0.151 Uiso 1 1 calc R
H19B H 0.2584 0.8713 0.5812 0.151 Uiso 1 1 calc R
H19C H 0.3056 0.9017 0.5266 0.151 Uiso 1 1 calc R
O13 O 0.7249(9) 0.7584(9) 0.3129(7) 0.054(3) Uani 0.50 1 d PDU
C35 C 0.5831(11) 0.9292(11) 0.3721(7) 0.035(4) Uani 0.50 1 d PD
H35A H 0.5248 0.9039 0.3510 0.052 Uiso 0.50 1 calc PR
H35B H 0.5864 0.9948 0.3631 0.052 Uiso 0.50 1 calc PR
H35C H 0.5863 0.9212 0.4148 0.052 Uiso 0.50 1 calc PR
N7 N 0.6600(12) 0.8814(11) 0.3536(9) 0.062(5) Uani 0.50 1 d PD
C34 C 0.5719(12) 0.7426(13) 0.3425(9) 0.046(4) Uani 0.50 1 d PDU
H34A H 0.5749 0.6811 0.3256 0.069 Uiso 0.50 1 calc PR
H34B H 0.5182 0.7754 0.3209 0.069 Uiso 0.50 1 calc PR
H34C H 0.5660 0.7371 0.3842 0.069 Uiso 0.50 1 calc PR
C32 C 0.3212(18) 0.0862(18) 0.2946(11) 0.086(9) Uani 0.50 1 d PD
H32A H 0.3553 0.0468 0.2714 0.128 Uiso 0.50 1 calc PR
H32B H 0.2957 0.1389 0.2706 0.128 Uiso 0.50 1 calc PR
H32C H 0.2709 0.0510 0.3067 0.128 Uiso 0.50 1 calc PR
C33 C 0.6592(12) 0.7952(11) 0.3377(10) 0.073(7) Uani 0.50 1 d PD
C36 C 0.7527(16) 0.9323(16) 0.3477(11) 0.068(6) Uani 0.50 1 d PDU
H36A H 0.7435 0.9988 0.3494 0.102 Uiso 0.50 1 calc PR
H36B H 0.7704 0.9161 0.3098 0.102 Uiso 0.50 1 calc PR
H36C H 0.8016 0.9135 0.3801 0.102 Uiso 0.50 1 calc PR
O12 O 0.3364(19) 0.0046(18) 0.4062(18) 0.186(16) Uani 0.50 1 d PD
N6 N 0.3874(17) 0.1209(17) 0.3504(11) 0.116(10) Uani 0.50 1 d PD
C26 C -0.061(2) 0.687(2) 0.3436(13) 0.086(8) Uani 0.50 1 d PU
H26A H -0.1098 0.7152 0.3620 0.129 Uiso 0.50 1 calc PR
H26B H -0.0864 0.6721 0.3024 0.129 Uiso 0.50 1 calc PR
H26C H -0.0102 0.7309 0.3450 0.129 Uiso 0.50 1 calc PR
C21 C 0.2149(16) 0.4019(12) 0.3908(10) 0.069(7) Uani 0.50 1 d PD
C30 C 0.4599(19) 0.113(3) 0.4440(10) 0.107(13) Uani 0.50 1 d PD
H30A H 0.4375 0.1269 0.4806 0.160 Uiso 0.50 1 calc PR
H30B H 0.4865 0.1679 0.4294 0.160 Uiso 0.50 1 calc PR
H30C H 0.5073 0.0646 0.4517 0.160 Uiso 0.50 1 calc PR
C22 C 0.257(2) 0.411(2) 0.4567(10) 0.096(9) Uani 0.50 1 d PDU
H22A H 0.2837 0.4730 0.4642 0.144 Uiso 0.50 1 calc PR
H22B H 0.3059 0.3653 0.4673 0.144 Uiso 0.50 1 calc PR
H22C H 0.2092 0.4020 0.4807 0.144 Uiso 0.50 1 calc PR
N5 N -0.0877(17) 0.5315(17) 0.3734(11) 0.085(6) Uani 0.50 1 d PU
N4 N 0.1701(18) 0.3244(14) 0.3724(10) 0.101(8) Uani 0.50 1 d PDU
C29 C 0.3807(19) 0.0789(19) 0.3980(11) 0.16(2) Uani 0.50 1 d PD
C31 C 0.442(2) 0.2104(19) 0.3406(14) 0.098(9) Uani 0.50 1 d PDU
H31A H 0.4634 0.2064 0.3028 0.147 Uiso 0.50 1 calc PR
H31B H 0.4944 0.2173 0.3728 0.147 Uiso 0.50 1 calc PR
H31C H 0.4006 0.2637 0.3401 0.147 Uiso 0.50 1 calc PR
C28 C -0.058(2) 0.432(2) 0.3822(16) 0.107(10) Uani 0.50 1 d PU
H28A H 0.0033 0.4241 0.3720 0.160 Uiso 0.50 1 calc PR
H28B H -0.1023 0.3925 0.3568 0.160 Uiso 0.50 1 calc PR
H28C H -0.0561 0.4147 0.4237 0.160 Uiso 0.50 1 calc PR
C25 C -0.0280(11) 0.6040(11) 0.3755(7) 0.031(3) Uani 0.50 1 d PU
C23 C 0.155(3) 0.237(2) 0.4083(16) 0.137(16) Uani 0.50 1 d PD
H23A H 0.1984 0.2376 0.4461 0.206 Uiso 0.50 1 calc PR
H23B H 0.1669 0.1821 0.3858 0.206 Uiso 0.50 1 calc PR
H23C H 0.0919 0.2355 0.4157 0.206 Uiso 0.50 1 calc PR
C24 C 0.123(2) 0.320(2) 0.3080(10) 0.104(10) Uani 0.50 1 d PDU
H24A H 0.1606 0.3512 0.2832 0.155 Uiso 0.50 1 calc PR
H24B H 0.0621 0.3491 0.3036 0.155 Uiso 0.50 1 calc PR
H24C H 0.1150 0.2551 0.2958 0.155 Uiso 0.50 1 calc PR
C27 C -0.1865(19) 0.538(2) 0.3463(13) 0.083(7) Uani 0.50 1 d PU
H27A H -0.2020 0.4900 0.3167 0.124 Uiso 0.50 1 calc PR
H27B H -0.1984 0.5986 0.3274 0.124 Uiso 0.50 1 calc PR
H27C H -0.2245 0.5315 0.3771 0.124 Uiso 0.50 1 calc PR

loop_
_atom_site_aniso_label
_atom_site_aniso_U_11
_atom_site_aniso_U_22
_atom_site_aniso_U_33
_atom_site_aniso_U_23
_atom_site_aniso_U_13
_atom_site_aniso_U_12
Cd1 0.0180(2) 0.0189(3) 0.0162(2) 0.00218(17) 0.00545(17) -0.00114(18)
Cd2 0.0306(3) 0.0408(3) 0.0179(3) 0.0031(2) 0.0029(2) -0.0041(2)
O6 0.042(3) 0.059(4) 0.024(3) -0.008(3) 0.004(2) -0.020(3)
O4 0.024(2) 0.027(2) 0.024(2) 0.004(2) 0.008(2) 0.010(2)
O9 0.059(4) 0.061(4) 0.024(3) -0.004(3) -0.003(3) 0.019(3)
O7 0.029(3) 0.035(3) 0.018(2) 0.003(2) 0.006(2) 0.014(2)
O1 0.040(3) 0.041(3) 0.051(4) -0.013(3) 0.020(3) 0.008(3)
O8 0.034(3) 0.029(3) 0.020(2) -0.001(2) 0.007(2) 0.014(2)
O3 0.037(3) 0.039(3) 0.021(3) 0.004(2) 0.008(2) 0.012(2)
O2 0.043(3) 0.030(3) 0.068(4) -0.013(3) -0.012(3) 0.018(3)
N2 0.041(4) 0.038(4) 0.020(3) 0.003(3) 0.012(3) 0.018(3)
N1 0.040(4) 0.050(4) 0.029(3) -0.010(3) 0.010(3) -0.022(3)
C13 0.027(4) 0.025(3) 0.021(3) -0.003(3) 0.009(3) 0.003(3)
C4 0.026(4) 0.029(4) 0.027(4) -0.003(3) 0.007(3) -0.008(3)
C10 0.025(4) 0.031(4) 0.023(4) 0.002(3) 0.007(3) 0.006(3)
C15 0.035(4) 0.031(4) 0.019(3) 0.001(3) 0.009(3) 0.013(3)
C11 0.030(4) 0.028(4) 0.017(3) 0.000(3) 0.008(3) 0.006(3)
C14 0.027(4) 0.035(4) 0.019(3) 0.003(3) 0.004(3) 0.014(3)
C16 0.029(4) 0.028(4) 0.022(3) -0.003(3) 0.008(3) 0.010(3)
C8 0.037(4) 0.040(4) 0.027(4) -0.006(3) 0.006(3) -0.014(4)
C7 0.033(4) 0.038(4) 0.029(4) -0.005(3) 0.003(3) -0.013(3)
C12 0.026(4) 0.029(4) 0.020(3) -0.003(3) 0.006(3) 0.004(3)
C5 0.029(4) 0.031(4) 0.027(4) 0.001(3) 0.008(3) -0.003(3)
C9 0.033(4) 0.037(4) 0.028(4) -0.003(3) 0.011(3) -0.014(3)
C3 0.026(4) 0.031(4) 0.031(4) -0.004(3) 0.010(3) -0.004(3)
C6 0.025(4) 0.030(4) 0.041(4) -0.002(3) 0.011(3) -0.008(3)
C2 0.025(3) 0.026(4) 0.021(3) 0.001(3) 0.002(3) 0.005(3)
C1 0.021(4) 0.029(4) 0.063(6) -0.013(4) 0.010(4) 0.006(3)
N3 0.095(7) 0.053(5) 0.053(5) 0.002(4) 0.002(5) 0.020(5)
C18 0.100(8) 0.060(7) 0.069(8) -0.012(6) 0.018(7) -0.002(5)
C17 0.074(6) 0.047(4) 0.042(5) 0.004(4) -0.005(4) 0.024(4)
O10 0.048(3) 0.043(3) 0.048(3) 0.0027(19) 0.005(2) -0.0011(19)
O11 0.040(3) 0.049(3) 0.040(3) 0.0026(19) 0.010(2) -0.0040(19)
C20 0.094(8) 0.094(10) 0.050(6) 0.011(6) 0.015(6) 0.031(7)
O5 0.037(3) 0.033(3) 0.029(3) -0.002(2) 0.004(2) -0.016(2)
C19 0.189(18) 0.064(8) 0.048(7) -0.019(6) 0.022(9) 0.000(9)
O13 0.046(4) 0.049(4) 0.069(5) -0.007(4) 0.012(4) 0.002(3)
C35 0.031(8) 0.039(9) 0.031(8) -0.016(7) -0.005(6) 0.009(7)
N7 0.043(9) 0.051(10) 0.092(14) -0.020(9) 0.010(9) -0.015(8)
C34 0.042(5) 0.044(5) 0.052(5) 0.002(4) 0.006(4) -0.003(4)
C32 0.072(16) 0.069(15) 0.11(2) -0.060(16) 0.004(15) 0.013(13)
C33 0.072(16) 0.067(15) 0.072(15) 0.022(12) -0.010(12) -0.031(13)
C36 0.065(7) 0.065(7) 0.073(7) 0.001(4) 0.011(4) -0.005(4)
O12 0.11(2) 0.13(2) 0.32(4) 0.13(3) 0.04(2) -0.006(17)
N6 0.087(19) 0.10(2) 0.17(3) 0.00(2) 0.028(19) 0.023(16)
C26 0.083(8) 0.086(9) 0.090(9) 0.000(4) 0.019(4) 0.000(4)
C21 0.069(14) 0.032(10) 0.105(19) 0.032(11) 0.013(13) -0.013(10)
C30 0.080(18) 0.19(4) 0.038(12) 0.002(16) -0.011(12) -0.08(2)
C22 0.095(10) 0.096(10) 0.096(10) 0.003(4) 0.014(4) -0.004(4)
N5 0.084(7) 0.085(7) 0.086(7) 0.001(2) 0.015(2) -0.001(2)
N4 0.101(8) 0.101(8) 0.102(8) 0.000(2) 0.018(2) 0.000(2)
C29 0.15(4) 0.07(2) 0.30(6) -0.02(3) 0.17(4) -0.03(2)
C31 0.098(10) 0.098(10) 0.097(10) 0.002(4) 0.019(4) -0.005(4)
C28 0.106(11) 0.107(11) 0.107(11) 0.003(4) 0.018(4) -0.003(4)
C25 0.030(4) 0.033(4) 0.030(4) -0.001(2) 0.006(2) -0.002(2)
C23 0.18(4) 0.065(19) 0.16(4) 0.03(2) 0.02(3) -0.05(2)
C24 0.104(10) 0.102(10) 0.104(10) 0.003(4) 0.014(4) 0.001(4)
C27 0.079(8) 0.081(8) 0.088(8) 0.001(4) 0.014(4) -0.003(4)

loop_
_atom_type_symbol
_atom_type_description
_atom_type_scat_dispersion_real
_atom_type_scat_dispersion_imag
_atom_type_scat_source
C C 0.0033 0.0016 'International Tables Vol C Tables 4.2.6.8 and 6.1.1.4'
H H 0.0000 0.0000 'International Tables Vol C Tables 4.2.6.8 and 6.1.1.4'
Cd Cd -0.8075 1.2024 'International Tables Vol C Tables 4.2.6.8 and 6.1.1.4'
N N 0.0061 0.0033 'International Tables Vol C Tables 4.2.6.8 and 6.1.1.4'
O O 0.0106 0.0060 'International Tables Vol C Tables 4.2.6.8 and 6.1.1.4'

loop_
_geom_angle_atom_site_label_1
_geom_angle_atom_site_label_2
_geom_angle_atom_site_label_3
_geom_angle
_geom_angle_site_symmetry_1
_geom_angle_site_symmetry_3
O5 Cd1 O1 93.7(2) . .
O5 Cd1 O8 97.41(18) . 2_655
O1 Cd1 O8 100.9(2) . 2_655
O5 Cd1 O4 101.06(19) . .
O1 Cd1 O4 115.3(2) . .
O8 Cd1 O4 137.70(18) 2_655 .
O5 Cd1 O7 153.94(17) . 2_655
O1 Cd1 O7 93.6(2) . 2_655
O8 Cd1 O7 56.62(16) 2_655 2_655
O4 Cd1 O7 98.35(18) . 2_655
O5 Cd1 O3 88.9(2) . .
O1 Cd1 O3 168.9(2) . .
O8 Cd1 O3 89.45(18) 2_655 .
O4 Cd1 O3 53.55(16) . .
O7 Cd1 O3 88.80(18) 2_655 .
O5 Cd1 C13 125.7(2) . 2_655
O1 Cd1 C13 98.6(2) . 2_655
O8 Cd1 C13 28.30(19) 2_655 2_655
O4 Cd1 C13 119.9(2) . 2_655
O7 Cd1 C13 28.32(19) 2_655 2_655
O3 Cd1 C13 88.6(2) . 2_655
O11 Cd2 O9 89.4(4) . .
O11 Cd2 O6 87.0(3) . .
O9 Cd2 O6 174.4(2) . .
O11 Cd2 O10 90.2(5) . .
O9 Cd2 O10 95.2(4) . .
O6 Cd2 O10 89.0(4) . .
O11 Cd2 O2 101.6(4) . .
O9 Cd2 O2 85.1(2) . .
O6 Cd2 O2 91.5(2) . .
O10 Cd2 O2 168.1(4) . .
O11 Cd2 O4 176.7(3) . .
O9 Cd2 O4 93.9(2) . .
O6 Cd2 O4 89.75(19) . .
O10 Cd2 O4 89.8(3) . .
O2 Cd2 O4 78.3(2) . .
C3 O6 Cd2 144.7(5) . .
C2 O4 Cd1 98.6(4) . .
C2 O4 Cd2 137.9(4) . .
Cd1 O4 Cd2 101.75(18) . .
C17 O9 Cd2 132.0(6) . .
C13 O7 Cd1 87.8(4) . 2_645
C1 O1 Cd1 108.9(5) . .
C13 O8 Cd1 93.0(4) . 2_645
C2 O3 Cd1 86.5(4) . .
C1 O2 Cd2 142.9(6) . .
N2 N2 C15 113.9(7) 3_666 .
N1 N1 C8 113.9(8) 3_565 .
O7 C13 O8 122.6(6) . .
O7 C13 C12 118.6(6) . .
O8 C13 C12 118.9(6) . .
O7 C13 Cd1 63.9(3) . 2_645
O8 C13 Cd1 58.7(3) . 2_645
C12 C13 Cd1 177.1(5) . 2_645
C9 C4 C5 119.6(7) . .
C9 C4 C3 118.9(6) . .
C5 C4 C3 121.5(6) . .
C16 C10 C11 120.2(7) . .
C16 C10 C2 120.6(6) . .
C11 C10 C2 119.2(6) . .
C14 C15 C16 121.3(6) . .
C14 C15 N2 115.1(6) . .
C16 C15 N2 123.6(6) . .
C12 C11 C10 120.4(6) . .
C12 C11 H11 119.8 . .
C10 C11 H11 119.8 . .
C15 C14 C12 119.4(6) . .
C15 C14 H14 120.3 . .
C12 C14 H14 120.3 . .
C10 C16 C15 119.0(6) . .
C10 C16 H16 120.5 . .
C15 C16 H16 120.5 . .
C7 C8 C9 120.1(7) . .
C7 C8 N1 115.8(7) . .
C9 C8 N1 124.2(7) . .
C8 C7 C6 119.9(7) . .
C8 C7 H7 120.1 . .
C6 C7 H7 120.1 . .
C11 C12 C14 119.6(6) . .
C11 C12 C13 121.7(6) . .
C14 C12 C13 118.6(6) . .
C6 C5 C4 120.3(7) . .
C6 C5 H5 119.9 . .
C4 C5 H5 119.9 . .
C4 C9 C8 120.1(7) . .
C4 C9 H9 120.0 . .
C8 C9 H9 120.0 . .
O5 C3 O6 126.4(7) . .
O5 C3 C4 117.2(6) . .
O6 C3 C4 116.4(6) . .
C5 C6 C7 120.0(7) . .
C5 C6 C1 121.4(7) . 2_545
C7 C6 C1 118.6(7) . 2_545
O3 C2 O4 121.2(6) . .
O3 C2 C10 121.5(6) . .
O4 C2 C10 117.2(6) . .
O2 C1 O1 124.7(7) . .
O2 C1 C6 118.4(8) . 2
O1 C1 C6 116.9(7) . 2
C17 N3 C20 117.8(11) . .
C17 N3 C19 124.4(13) . .
C20 N3 C19 117.7(11) . .
C17 C18 H18A 109.5 . .
C17 C18 H18B 109.5 . .
H18A C18 H18B 109.5 . .
C17 C18 H18C 109.5 . .
H18A C18 H18C 109.5 . .
H18B C18 H18C 109.5 . .
O9 C17 N3 124.3(12) . .
O9 C17 C18 116.1(9) . .
N3 C17 C18 119.5(11) . .
C21 O10 Cd2 143.6(16) . .
C25 O11 Cd2 132.5(11) . .
N3 C20 H20A 109.5 . .
N3 C20 H20B 109.5 . .
H20A C20 H20B 109.5 . .
N3 C20 H20C 109.5 . .
H20A C20 H20C 109.5 . .
H20B C20 H20C 109.5 . .
C3 O5 Cd1 121.4(5) . .
N3 C19 H19A 109.5 . .
N3 C19 H19B 109.5 . .
H19A C19 H19B 109.5 . .
N3 C19 H19C 109.5 . .
H19A C19 H19C 109.5 . .
H19B C19 H19C 109.5 . .
N7 C35 H35A 109.5 . .
N7 C35 H35B 109.5 . .
H35A C35 H35B 109.5 . .
N7 C35 H35C 109.5 . .
H35A C35 H35C 109.5 . .
H35B C35 H35C 109.5 . .
C33 N7 C35 124.9(16) . .
C33 N7 C36 113.1(16) . .
C35 N7 C36 121.9(15) . .
C33 C34 H34A 109.5 . .
C33 C34 H34B 109.5 . .
H34A C34 H34B 109.5 . .
C33 C34 H34C 109.5 . .
H34A C34 H34C 109.5 . .
H34B C34 H34C 109.5 . .
N6 C32 H32A 109.5 . .
N6 C32 H32B 109.5 . .
H32A C32 H32B 109.5 . .
N6 C32 H32C 109.5 . .
H32A C32 H32C 109.5 . .
H32B C32 H32C 109.5 . .
N7 C33 O13 122.7(15) . .
N7 C33 C34 115.5(16) . .
O13 C33 C34 121.4(15) . .
N7 C36 H36A 109.5 . .
N7 C36 H36B 109.5 . .
H36A C36 H36B 109.5 . .
N7 C36 H36C 109.5 . .
H36A C36 H36C 109.5 . .
H36B C36 H36C 109.5 . .
C29 N6 C32 115(2) . .
C29 N6 C31 130(2) . .
C32 N6 C31 114(2) . .
C25 C26 H26A 109.5 . .
C25 C26 H26B 109.5 . .
H26A C26 H26B 109.5 . .
C25 C26 H26C 109.5 . .
H26A C26 H26C 109.5 . .
H26B C26 H26C 109.5 . .
O10 C21 N4 127(2) . .
O10 C21 C22 113.9(19) . .
N4 C21 C22 118.6(18) . .
C29 C30 H30A 109.5 . .
C29 C30 H30B 109.5 . .
H30A C30 H30B 109.5 . .
C29 C30 H30C 109.5 . .
H30A C30 H30C 109.5 . .
H30B C30 H30C 109.5 . .
C21 C22 H22A 109.5 . .
C21 C22 H22B 109.5 . .
H22A C22 H22B 109.5 . .
C21 C22 H22C 109.5 . .
H22A C22 H22C 109.5 . .
H22B C22 H22C 109.5 . .
C25 N5 C27 123(2) . .
C25 N5 C28 124(2) . .
C27 N5 C28 111(2) . .
C21 N4 C24 117.5(19) . .
C21 N4 C23 129(2) . .
C24 N4 C23 113.3(19) . .
N6 C29 O12 130(3) . .
N6 C29 C30 106.1(19) . .
O12 C29 C30 121(3) . .
N6 C31 H31A 109.5 . .
N6 C31 H31B 109.5 . .
H31A C31 H31B 109.5 . .
N6 C31 H31C 109.5 . .
H31A C31 H31C 109.5 . .
H31B C31 H31C 109.5 . .
N5 C28 H28A 109.5 . .
N5 C28 H28B 109.5 . .
H28A C28 H28B 109.5 . .
N5 C28 H28C 109.5 . .
H28A C28 H28C 109.5 . .
H28B C28 H28C 109.5 . .
O11 C25 N5 121.5(17) . .
O11 C25 C26 120.0(18) . .
N5 C25 C26 117.8(19) . .
N4 C23 H23A 109.5 . .
N4 C23 H23B 109.5 . .
H23A C23 H23B 109.5 . .
N4 C23 H23C 109.5 . .
H23A C23 H23C 109.5 . .
H23B C23 H23C 109.5 . .
N4 C24 H24A 109.5 . .
N4 C24 H24B 109.5 . .
H24A C24 H24B 109.5 . .
N4 C24 H24C 109.5 . .
H24A C24 H24C 109.5 . .
H24B C24 H24C 109.5 . .
N5 C27 H27A 109.5 . .
N5 C27 H27B 109.5 . .
H27A C27 H27B 109.5 . .
N5 C27 H27C 109.5 . .
H27A C27 H27C 109.5 . .
H27B C27 H27C 109.5 . .

loop_
_geom_bond_atom_site_label_1
_geom_bond_atom_site_label_2
_geom_bond_distance
_geom_bond_site_symmetry_2
Cd1 O5 2.204(5) .
Cd1 O1 2.249(5) .
Cd1 O8 2.273(5) 2_655
Cd1 O4 2.275(5) .
Cd1 O7 2.386(5) 2_655
Cd1 O3 2.573(5) .
Cd1 C13 2.656(7) 2_655
Cd2 O11 2.214(12) .
Cd2 O9 2.215(6) .
Cd2 O6 2.251(5) .
Cd2 O10 2.267(13) .
Cd2 O2 2.282(6) .
Cd2 O4 2.311(5) .
O6 C3 1.249(9) .
O4 C2 1.297(8) .
O9 C17 1.241(12) .
O7 C13 1.261(8) .
O7 Cd1 2.386(5) 2_645
O1 C1 1.256(11) .
O8 C13 1.261(8) .
O8 Cd1 2.273(5) 2_645
O3 C2 1.228(8) .
O2 C1 1.239(11) .
N2 N2 1.252(12) 3_666
N2 C15 1.435(9) .
N1 N1 1.239(13) 3_565
N1 C8 1.431(10) .
C13 C12 1.496(9) .
C13 Cd1 2.656(7) 2_645
C4 C9 1.387(10) .
C4 C5 1.389(10) .
C4 C3 1.512(10) .
C10 C16 1.385(10) .
C10 C11 1.398(10) .
C10 C2 1.493(10) .
C15 C14 1.382(10) .
C15 C16 1.389(10) .
C11 C12 1.380(10) .
C11 H11 0.9300 .
C14 C12 1.402(9) .
C14 H14 0.9300 .
C16 H16 0.9300 .
C8 C7 1.380(11) .
C8 C9 1.397(11) .
C7 C6 1.392(11) .
C7 H7 0.9300 .
C5 C6 1.388(11) .
C5 H5 0.9300 .
C9 H9 0.9300 .
C3 O5 1.239(9) .
C6 C1 1.502(10) 2_545
C1 C6 1.502(10) 2
N3 C17 1.268(14) .
N3 C20 1.409(17) .
N3 C19 1.485(16) .
C18 C17 1.581(17) .
C18 H18A 0.9600 .
C18 H18B 0.9600 .
C18 H18C 0.9600 .
O10 C21 1.14(2) .
O11 C25 1.206(19) .
C20 H20A 0.9600 .
C20 H20B 0.9600 .
C20 H20C 0.9600 .
C19 H19A 0.9600 .
C19 H19B 0.9600 .
C19 H19C 0.9600 .
O13 C33 1.293(16) .
C35 N7 1.43(2) .
C35 H35A 0.9600 .
C35 H35B 0.9600 .
C35 H35C 0.9600 .
N7 C33 1.279(16) .
N7 C36 1.55(3) .
C34 C33 1.487(16) .
C34 H34A 0.9600 .
C34 H34B 0.9600 .
C34 H34C 0.9600 .
C32 N6 1.519(18) .
C32 H32A 0.9600 .
C32 H32B 0.9600 .
C32 H32C 0.9600 .
C36 H36A 0.9600 .
C36 H36B 0.9600 .
C36 H36C 0.9600 .
O12 C29 1.268(18) .
N6 C29 1.247(17) .
N6 C31 1.532(18) .
C26 C25 1.43(3) .
C26 H26A 0.9600 .
C26 H26B 0.9600 .
C26 H26C 0.9600 .
C21 N4 1.311(16) .
C21 C22 1.508(18) .
C30 C29 1.480(18) .
C30 H30A 0.9600 .
C30 H30B 0.9600 .
C30 H30C 0.9600 .
C22 H22A 0.9600 .
C22 H22B 0.9600 .
C22 H22C 0.9600 .
N5 C25 1.34(3) .
N5 C27 1.45(3) .
N5 C28 1.49(4) .
N4 C24 1.491(17) .
N4 C23 1.522(17) .
C31 H31A 0.9600 .
C31 H31B 0.9600 .
C31 H31C 0.9600 .
C28 H28A 0.9600 .
C28 H28B 0.9600 .
C28 H28C 0.9600 .
C23 H23A 0.9600 .
C23 H23B 0.9600 .
C23 H23C 0.9600 .
C24 H24A 0.9600 .
C24 H24B 0.9600 .
C24 H24C 0.9600 .
C27 H27A 0.9600 .
C27 H27B 0.9600 .
C27 H27C 0.9600 .

loop_
_geom_hbond_atom_site_label_D
_geom_hbond_atom_site_label_H
_geom_hbond_atom_site_label_A
_geom_hbond_distance_DH
_geom_hbond_distance_HA
_geom_hbond_distance_DA
_geom_hbond_angle_DHA
_geom_hbond_site_symmetry_A
C20 H20C O8 0.96 2.48 3.279(13) 141.0 3_666
C34 H34B O7 0.96 2.58 3.535(19) 173.0 2_655
C32 H32B O13 0.96 2.52 3.43(3) 159.0 2_645
C26 H26A O13 0.96 2.52 3.20(3) 128.0 1_455
C22 H22A O9 0.96 2.61 3.46(3) 147.6 .
C28 H28A N4 0.96 2.79 3.67(4) 152.6 .
C27 H27B O13 0.96 2.53 3.42(3) 154.4 1_455
